data_4076929
loop_
_publ_author_name
'Zi, Guofu'
'Li, Hung-Wing'
'Xie, Zuowei'

_publ_section_title
;
 Synthesis, Structural Characterization, and Reactivity of
 Lanthanacarboranes Incorporating &#x201C;Carbons-Adjacent&#x201D;nido-
 andarachno-Carborane Anions of the C2B10System
;
_journal_issue 16
_journal_name_full Organometallics
_journal_page_first 3464
_journal_paper_doi 10.1021/om020299p
_journal_volume 21
_journal_year 2002
_chemical_formula_sum 'C24 H50 B11 Nd O3.5'
_chemical_formula_weight 657.79
_chemical_name_systematic
; 
 ? 
;
_space_group_IT_number 2
_symmetry_cell_setting triclinic
_symmetry_space_group_name_Hall '-P 1'
_symmetry_space_group_name_H-M 'P -1'
_atom_sites_solution_hydrogens geom
_atom_sites_solution_primary direct
_atom_sites_solution_secondary difmap
_audit_creation_method SHELXL-97
_cell_angle_alpha 94.766(2)
_cell_angle_beta 99.653(2)
_cell_angle_gamma 110.6780(10)
_cell_formula_units_Z 2
_cell_length_a 11.0248(8)
_cell_length_b 12.6742(9)
_cell_length_c 14.2151(10)
_cell_measurement_temperature 293(2)
_cell_volume 1810.1(2)
_computing_cell_refinement 'Bruker SMART'
_computing_data_collection 'Bruker SMART'
_computing_data_reduction 'Bruker SHELXTL'
_computing_molecular_graphics 'Bruker SHELXTL'
_computing_publication_material 'Bruker SHELXTL'
_computing_structure_refinement 'SHELXL-97 (Sheldrick, 1997)'
_computing_structure_solution 'SHELXS-97 (Sheldrick, 1990)'
_diffrn_ambient_temperature 293(2)
_diffrn_measured_fraction_theta_full 0.996
_diffrn_measured_fraction_theta_max 0.996
_diffrn_measurement_device_type 'CCD area detector'
_diffrn_measurement_method 'phi and omega scans'
_diffrn_radiation_monochromator graphite
_diffrn_radiation_source 'fine-focus sealed tube'
_diffrn_radiation_type MoK\a
_diffrn_radiation_wavelength 0.71073
_diffrn_reflns_av_R_equivalents 0.0586
_diffrn_reflns_av_sigmaI/netI 0.1131
_diffrn_reflns_limit_h_max 13
_diffrn_reflns_limit_h_min -13
_diffrn_reflns_limit_k_max 15
_diffrn_reflns_limit_k_min -13
_diffrn_reflns_limit_l_max 11
_diffrn_reflns_limit_l_min -16
_diffrn_reflns_number 9885
_diffrn_reflns_theta_full 25.00
_diffrn_reflns_theta_max 25.00
_diffrn_reflns_theta_min 2.02
_exptl_absorpt_coefficient_mu 1.458
_exptl_absorpt_correction_T_max 1.0000
_exptl_absorpt_correction_T_min 0.8231
_exptl_absorpt_correction_type SADABS
_exptl_crystal_colour blue
_exptl_crystal_density_diffrn 1.207
_exptl_crystal_density_method 'not measured'
_exptl_crystal_description block
_exptl_crystal_F_000 674
_exptl_crystal_size_max 0.51
_exptl_crystal_size_mid 0.50
_exptl_crystal_size_min 0.48
_refine_diff_density_max 1.667
_refine_diff_density_min -1.061
_refine_diff_density_rms 0.147
_refine_ls_extinction_method none
_refine_ls_goodness_of_fit_ref 1.027
_refine_ls_hydrogen_treatment mixed
_refine_ls_matrix_type full
_refine_ls_number_parameters 376
_refine_ls_number_reflns 6340
_refine_ls_number_restraints 26
_refine_ls_restrained_S_all 1.025
_refine_ls_R_factor_all 0.1177
_refine_ls_R_factor_gt 0.0715
_refine_ls_shift/su_max 0.102
_refine_ls_shift/su_mean 0.005
_refine_ls_structure_factor_coef Fsqd
_refine_ls_weighting_details 'calc w=1/[\s^2^(Fo^2^)+(0.1125P)^2^+0.0000P] where P=(Fo^2^+2Fc^2^)/3'
_refine_ls_weighting_scheme calc
_refine_ls_wR_factor_gt 0.1815
_refine_ls_wR_factor_ref 0.2093
_reflns_number_gt 3830
_reflns_number_total 6340
_reflns_threshold_expression >2sigma(I)
_cod_data_source_file om020299p.cif
_cod_data_source_block 8
_cod_original_sg_symbol_H-M P(-1)
_cod_original_formula_sum 'C24 H50 B11 Nd O3.50'
_cod_database_code 4076929

loop_
_symmetry_equiv_pos_as_xyz
'x, y, z'
'-x, -y, -z'

loop_
_atom_site_label
_atom_site_type_symbol
_atom_site_fract_x
_atom_site_fract_y
_atom_site_fract_z
_atom_site_U_iso_or_equiv
_atom_site_adp_type
_atom_site_occupancy
_atom_site_symmetry_multiplicity
_atom_site_calc_flag
_atom_site_refinement_flags
Nd1 Nd 0.18215(3) 0.17981(3) 0.78204(3) 0.06044(11) Uani 1 1 d .
C1 C 0.0074(6) 0.2812(5) 0.8582(4) 0.0559(18) Uani 1 1 d .
C2 C -0.0815(6) 0.1698(6) 0.8133(5) 0.0591(19) Uani 1 1 d .
C3 C 0.0212(6) 0.3102(6) 0.9651(5) 0.0608(19) Uani 1 1 d .
H3A H 0.0806 0.2783 0.9992 0.073 Uiso 1 1 calc R
H3B H 0.0600 0.3925 0.9836 0.073 Uiso 1 1 calc R
C4 C -0.1100(6) 0.2649(6) 0.9938(5) 0.064(2) Uani 1 1 d .
C5 C -0.1484(7) 0.3269(6) 1.0611(6) 0.077(2) Uani 1 1 d .
H5A H -0.0895 0.3993 1.0908 0.092 Uiso 1 1 calc R
C6 C -0.2712(8) 0.2836(7) 1.0845(6) 0.088(3) Uani 1 1 d .
H6A H -0.2955 0.3268 1.1285 0.105 Uiso 1 1 calc R
C7 C -0.3571(8) 0.1757(7) 1.0418(7) 0.096(3) Uani 1 1 d .
H7A H -0.4395 0.1446 1.0579 0.116 Uiso 1 1 calc R
C8 C -0.3203(7) 0.1125(7) 0.9739(6) 0.082(3) Uani 1 1 d .
H8A H -0.3795 0.0405 0.9434 0.099 Uiso 1 1 calc R
C9 C -0.1968(7) 0.1572(6) 0.9525(6) 0.072(2) Uani 1 1 d .
C10 C -0.1504(6) 0.0929(5) 0.8795(5) 0.068(2) Uani 1 1 d .
H10A H -0.0899 0.0620 0.9138 0.081 Uiso 1 1 calc R
H10B H -0.2263 0.0295 0.8413 0.081 Uiso 1 1 calc R
O2 O 0.4103(4) 0.3337(4) 0.8201(4) 0.0862(18) Uani 1 1 d D
C21 C 0.5102(9) 0.3407(9) 0.8899(10) 0.278(9) Uani 1 1 d D
H21A H 0.5290 0.2718 0.8799 0.334 Uiso 1 1 calc R
H21B H 0.4826 0.3432 0.9510 0.334 Uiso 1 1 calc R
C22 C 0.6269(9) 0.4349(9) 0.8962(9) 0.179(7) Uani 1 1 d D
H22A H 0.6606 0.4754 0.9618 0.215 Uiso 1 1 calc R
H22B H 0.6945 0.4115 0.8758 0.215 Uiso 1 1 calc R
C23 C 0.5934(9) 0.4975(10) 0.8393(13) 0.268(10) Uani 1 1 d D
H23A H 0.6411 0.5060 0.7872 0.322 Uiso 1 1 calc R
H23B H 0.6117 0.5725 0.8739 0.322 Uiso 1 1 calc R
C24 C 0.4574(9) 0.4403(9) 0.8033(12) 0.279(11) Uani 1 1 d D
H24A H 0.4107 0.4822 0.8319 0.335 Uiso 1 1 calc R
H24B H 0.4388 0.4402 0.7342 0.335 Uiso 1 1 calc R
O1 O 0.3394(10) -0.3604(11) 0.6028(10) 0.244(10) Uani 0.50 1 d PD
C11 C 0.3589(11) -0.2716(15) 0.6671(14) 0.207(16) Uani 0.50 1 d PD
H11A H 0.2991 -0.2964 0.7107 0.248 Uiso 0.50 1 calc PR
H11B H 0.3348 -0.2159 0.6336 0.248 Uiso 0.50 1 calc PR
C12 C 0.4869(13) -0.2178(15) 0.7218(11) 0.154(11) Uani 0.50 1 d PD
H12A H 0.5200 -0.1367 0.7183 0.185 Uiso 0.50 1 calc PR
H12B H 0.4896 -0.2280 0.7889 0.185 Uiso 0.50 1 calc PR
C13 C 0.5548(12) -0.2655(15) 0.6848(14) 0.215(14) Uani 0.50 1 d PD
H13A H 0.6019 -0.2946 0.7334 0.258 Uiso 0.50 1 calc PR
H13B H 0.6187 -0.2121 0.6552 0.258 Uiso 0.50 1 calc PR
C14 C 0.4635(13) -0.3538(14) 0.6160(14) 0.292(18) Uani 0.50 1 d PD
H14A H 0.4912 -0.3463 0.5548 0.350 Uiso 0.50 1 calc PR
H14B H 0.4661 -0.4252 0.6341 0.350 Uiso 0.50 1 calc PR
O3 O 0.0795(5) -0.0319(4) 0.7419(3) 0.0765(16) Uani 1 1 d .
C31 C 0.0430(12) -0.1154(7) 0.8060(7) 0.119(4) Uani 1 1 d .
H31A H -0.0117 -0.0963 0.8461 0.143 Uiso 1 1 calc R
H31B H 0.1222 -0.1152 0.8480 0.143 Uiso 1 1 calc R
C32 C -0.0302(13) -0.2285(9) 0.7487(8) 0.135(5) Uani 1 1 d .
H32A H 0.0200 -0.2776 0.7569 0.162 Uiso 1 1 calc R
H32B H -0.1155 -0.2647 0.7655 0.162 Uiso 1 1 calc R
C33 C -0.0458(16) -0.2019(11) 0.6511(9) 0.187(7) Uani 1 1 d .
H33A H -0.0232 -0.2543 0.6103 0.224 Uiso 1 1 calc R
H33B H -0.1384 -0.2148 0.6271 0.224 Uiso 1 1 calc R
C34 C 0.0295(10) -0.0928(7) 0.6425(6) 0.104(3) Uani 1 1 d .
H34A H -0.0237 -0.0584 0.6043 0.125 Uiso 1 1 calc R
H34B H 0.1023 -0.0916 0.6120 0.125 Uiso 1 1 calc R
O4 O 0.3079(5) 0.1258(5) 0.6739(4) 0.1018(19) Uani 1 1 d .
C41 C 0.3940(10) 0.0626(10) 0.6990(8) 0.136(4) Uani 1 1 d .
H41A H 0.4682 0.1074 0.7512 0.163 Uiso 1 1 calc R
H41B H 0.3450 -0.0084 0.7195 0.163 Uiso 1 1 calc R
C42 C 0.4414(9) 0.0396(9) 0.6131(7) 0.132(4) Uani 1 1 d .
H42A H 0.5328 0.0455 0.6300 0.158 Uiso 1 1 calc R
H42B H 0.3874 -0.0363 0.5784 0.158 Uiso 1 1 calc R
C43 C 0.4309(11) 0.1229(11) 0.5568(10) 0.163(5) Uani 1 1 d .
H43A H 0.4136 0.0924 0.4889 0.195 Uiso 1 1 calc R
H43B H 0.5139 0.1884 0.5718 0.195 Uiso 1 1 calc R
C44 C 0.3200(7) 0.1597(7) 0.5761(5) 0.179(5) Uani 1 1 d .
H44A H 0.3438 0.2413 0.5778 0.215 Uiso 1 1 calc R
H44B H 0.2386 0.1194 0.5283 0.215 Uiso 1 1 calc R
B3 B -0.1100(7) 0.1185(7) 0.7076(5) 0.076(3) Uani 1 1 d R
H3 H -0.1608 0.0253 0.6989 0.091 Uiso 1 1 calc R
B4 B 0.0021(9) 0.1960(9) 0.6326(6) 0.080(3) Uani 1 1 d .
H4 H 0.0234 0.1419 0.5783 0.096 Uiso 1 1 calc R
B5 B 0.1111(8) 0.3283(8) 0.6873(6) 0.075(3) Uani 1 1 d .
H5 H 0.2097 0.3633 0.6697 0.090 Uiso 1 1 calc R
B6 B 0.1014(7) 0.3735(7) 0.8069(6) 0.059(2) Uani 1 1 d .
H6 H 0.1820 0.4375 0.8618 0.070 Uiso 1 1 calc R
B7 B -0.1905(8) 0.2157(9) 0.7342(7) 0.084(3) Uani 1 1 d .
H7 H -0.2880 0.1912 0.7539 0.100 Uiso 1 1 calc R
B11 B -0.0656(7) 0.3698(7) 0.7934(7) 0.072(3) Uani 1 1 d .
H11 H -0.1006 0.4209 0.8405 0.086 Uiso 1 1 calc R
B10 B 0.0291(8) 0.4203(8) 0.7033(7) 0.078(3) Uani 1 1 d .
H10 H 0.0690 0.5112 0.6956 0.094 Uiso 1 1 calc R
B9 B -0.0264(10) 0.3198(10) 0.5993(7) 0.092(3) Uani 1 1 d .
H9 H -0.0213 0.3467 0.5280 0.110 Uiso 1 1 calc R
B8 B -0.1596(8) 0.1964(9) 0.6154(6) 0.087(3) Uani 1 1 d .
H8 H -0.2392 0.1474 0.5528 0.104 Uiso 1 1 calc R
B12 B -0.1403(8) 0.3353(8) 0.6680(7) 0.082(3) Uani 1 1 d .
H12 H -0.2133 0.3729 0.6420 0.098 Uiso 1 1 calc R
B13 B 0.2447(10) 0.1527(8) 0.9651(6) 0.078(3) Uani 1 1 d .
H1A H 0.2487 0.2188 0.9442 0.050 Uiso 1 1 d .
H1B H 0.1459 0.0975 0.9250 0.050 Uiso 1 1 d .
H1C H 0.2817 0.0998 0.9070 0.050 Uiso 1 1 d .
H1D H 0.2497 0.1348 1.0464 0.050 Uiso 1 1 d .

loop_
_atom_site_aniso_label
_atom_site_aniso_U_11
_atom_site_aniso_U_22
_atom_site_aniso_U_33
_atom_site_aniso_U_23
_atom_site_aniso_U_13
_atom_site_aniso_U_12
Nd1 0.04739(16) 0.0800(2) 0.0577(2) -0.00161(16) 0.00907(14) 0.03193(15)
C1 0.039(3) 0.070(4) 0.056(4) -0.007(3) 0.003(3) 0.023(3)
C2 0.042(3) 0.067(4) 0.062(4) -0.002(3) 0.008(3) 0.016(3)
C3 0.050(3) 0.061(4) 0.067(4) -0.006(3) 0.013(3) 0.019(3)
C4 0.051(3) 0.068(4) 0.067(4) -0.007(3) 0.017(3) 0.018(3)
C5 0.073(4) 0.069(4) 0.094(5) 0.002(4) 0.034(4) 0.027(3)
C6 0.074(4) 0.087(5) 0.109(6) 0.007(4) 0.045(4) 0.030(4)
C7 0.073(4) 0.098(5) 0.141(7) 0.035(5) 0.065(4) 0.037(4)
C8 0.057(4) 0.073(5) 0.107(6) 0.006(4) 0.027(4) 0.010(4)
C9 0.053(4) 0.073(4) 0.084(5) 0.008(4) 0.017(3) 0.016(3)
C10 0.042(3) 0.049(4) 0.087(5) -0.018(3) 0.002(3) -0.001(3)
O2 0.039(2) 0.097(4) 0.099(4) 0.008(3) 0.003(2) 0.005(2)
C21 0.098(9) 0.265(15) 0.328(17) 0.170(13) -0.087(10) -0.071(10)
C22 0.089(8) 0.221(14) 0.184(13) 0.017(11) -0.024(8) 0.033(9)
C23 0.087(9) 0.215(14) 0.41(2) 0.152(15) -0.060(12) -0.026(10)
C24 0.060(8) 0.32(2) 0.35(2) 0.153(18) -0.040(11) -0.040(11)
O1 0.108(12) 0.362(19) 0.251(15) 0.237(13) 0.034(11) 0.036(14)
C11 0.127(18) 0.33(4) 0.19(2) 0.10(2) 0.100(16) 0.08(2)
C12 0.157(19) 0.19(2) 0.094(13) 0.018(14) 0.070(13) 0.019(18)
C13 0.084(15) 0.30(3) 0.27(3) 0.20(2) 0.039(17) 0.055(18)
C14 0.43(5) 0.257(17) 0.36(3) 0.277(16) 0.24(3) 0.21(2)
O3 0.083(3) 0.072(3) 0.067(3) -0.002(2) 0.010(2) 0.025(2)
C31 0.184(9) 0.090(6) 0.088(6) 0.000(5) 0.016(6) 0.065(6)
C32 0.153(10) 0.094(7) 0.126(9) 0.011(6) -0.001(8) 0.022(7)
C33 0.206(15) 0.154(11) 0.116(9) -0.051(8) 0.025(9) -0.012(11)
C34 0.121(7) 0.086(6) 0.079(6) -0.028(5) 0.000(5) 0.025(5)
O4 0.092(3) 0.131(4) 0.111(4) 0.000(3) 0.047(3) 0.067(3)
C41 0.115(6) 0.176(8) 0.146(9) -0.004(7) 0.043(6) 0.089(6)
C42 0.076(5) 0.171(8) 0.132(7) -0.070(6) 0.019(5) 0.048(5)
C43 0.124(7) 0.191(11) 0.185(10) -0.009(9) 0.099(7) 0.052(8)
C44 0.179(8) 0.285(14) 0.147(9) 0.070(9) 0.106(7) 0.135(9)
B3 0.050(4) 0.097(6) 0.068(5) -0.029(4) -0.002(4) 0.027(4)
B4 0.073(5) 0.116(6) 0.053(5) -0.010(4) 0.004(4) 0.048(4)
B5 0.065(4) 0.113(6) 0.065(5) 0.018(4) 0.017(4) 0.052(4)
B6 0.039(3) 0.070(4) 0.066(5) 0.005(4) 0.003(3) 0.023(3)
B7 0.036(3) 0.118(7) 0.089(6) -0.018(5) 0.003(4) 0.032(4)
B11 0.050(4) 0.082(5) 0.092(6) 0.000(4) 0.016(4) 0.037(3)
B10 0.065(4) 0.095(5) 0.092(6) 0.031(5) 0.021(4) 0.046(4)
B9 0.082(5) 0.134(7) 0.065(5) 0.014(5) 0.004(5) 0.054(5)
B8 0.065(4) 0.139(7) 0.057(5) -0.012(5) -0.011(4) 0.057(4)
B12 0.076(4) 0.121(6) 0.068(5) 0.009(5) 0.006(4) 0.065(4)
B13 0.096(5) 0.084(5) 0.060(5) 0.006(4) 0.001(4) 0.049(4)

loop_
_atom_type_symbol
_atom_type_description
_atom_type_scat_dispersion_real
_atom_type_scat_dispersion_imag
_atom_type_scat_source
C C 0.0033 0.0016 'International Tables Vol C Tables 4.2.6.8 and 6.1.1.4'
H H 0.0000 0.0000 'International Tables Vol C Tables 4.2.6.8 and 6.1.1.4'
B B 0.0013 0.0007 'International Tables Vol C Tables 4.2.6.8 and 6.1.1.4'
O O 0.0106 0.0060 'International Tables Vol C Tables 4.2.6.8 and 6.1.1.4'
Nd Nd -0.1943 3.0179 'International Tables Vol C Tables 4.2.6.8 and 6.1.1.4'

loop_
_geom_angle_atom_site_label_1
_geom_angle_atom_site_label_2
_geom_angle_atom_site_label_3
_geom_angle
O4 Nd1 O3 74.23(19)
O4 Nd1 O2 73.20(18)
O3 Nd1 O2 138.27(18)
O4 Nd1 B5 100.1(3)
O3 Nd1 B5 126.4(2)
O2 Nd1 B5 84.7(2)
O4 Nd1 B13 115.5(3)
O3 Nd1 B13 87.4(2)
O2 Nd1 B13 83.7(2)
B5 Nd1 B13 137.2(3)
O4 Nd1 B4 92.8(2)
O3 Nd1 B4 89.6(2)
O2 Nd1 B4 117.3(2)
B5 Nd1 B4 36.9(3)
B13 Nd1 B4 149.5(3)
O4 Nd1 B6 133.1(2)
O3 Nd1 B6 139.11(19)
O2 Nd1 B6 82.63(19)
B5 Nd1 B6 37.0(3)
B13 Nd1 B6 100.6(3)
B4 Nd1 B6 63.5(3)
O4 Nd1 C1 161.0(2)
O3 Nd1 C1 112.98(17)
O2 Nd1 C1 106.25(17)
B5 Nd1 C1 61.2(2)
B13 Nd1 C1 82.9(3)
B4 Nd1 C1 70.4(2)
B6 Nd1 C1 31.4(2)
O4 Nd1 C2 147.28(17)
O3 Nd1 C2 86.36(18)
O2 Nd1 C2 133.96(18)
B5 Nd1 C2 70.4(2)
B13 Nd1 C2 89.0(3)
B4 Nd1 C2 60.4(2)
B6 Nd1 C2 54.13(19)
C1 Nd1 C2 27.75(16)
O4 Nd1 B3 117.98(18)
O3 Nd1 B3 73.0(2)
O2 Nd1 B3 146.9(2)
B5 Nd1 B3 63.1(2)
B13 Nd1 B3 113.9(3)
B4 Nd1 B3 37.0(3)
B6 Nd1 B3 67.1(2)
C1 Nd1 B3 52.51(18)
C2 Nd1 B3 29.47(18)
C2 C1 C3 117.0(6)
C2 C1 B6 125.6(6)
C3 C1 B6 117.2(5)
C2 C1 B11 101.2(5)
C3 C1 B11 110.3(6)
B6 C1 B11 63.4(5)
C2 C1 Nd1 76.8(4)
C3 C1 Nd1 120.8(4)
B6 C1 Nd1 72.5(4)
B11 C1 Nd1 123.4(4)
C1 C2 C10 115.8(6)
C1 C2 B3 127.3(6)
C10 C2 B3 116.8(6)
C1 C2 B7 95.9(5)
C10 C2 B7 113.2(6)
B3 C2 B7 65.5(5)
C1 C2 Nd1 75.5(4)
C10 C2 Nd1 120.4(5)
B3 C2 Nd1 76.5(4)
B7 C2 Nd1 124.0(4)
C4 C3 C1 111.6(5)
C9 C4 C5 118.3(7)
C9 C4 C3 118.5(6)
C5 C4 C3 123.2(6)
C6 C5 C4 121.8(7)
C7 C6 C5 119.0(8)
C6 C7 C8 120.0(7)
C9 C8 C7 119.9(7)
C4 C9 C8 121.0(7)
C4 C9 C10 116.4(6)
C8 C9 C10 122.6(6)
C2 C10 C9 111.4(6)
C21 O2 C24 97.8(7)
C21 O2 Nd1 126.0(5)
C24 O2 Nd1 133.4(5)
O2 C21 C22 114.9(9)
O2 C21 C24 41.1(4)
C22 C21 C24 75.3(7)
C23 C22 C21 104.5(8)
C22 C23 C24 105.2(9)
O2 C24 C23 114.3(10)
O2 C24 C21 41.1(4)
C23 C24 C21 74.9(7)
C14 O1 C11 97.6(10)
O1 C11 C12 115.9(12)
O1 C11 C14 41.2(6)
C12 C11 C14 74.8(9)
C13 C12 C11 104.9(11)
C12 C13 C14 105.1(11)
O1 C14 C13 116.0(12)
O1 C14 C11 41.2(6)
C13 C14 C11 74.9(9)
C31 O3 C34 107.6(6)
C31 O3 Nd1 128.8(4)
C34 O3 Nd1 123.1(5)
O3 C31 C32 109.3(8)
C33 C32 C31 102.0(9)
C34 C33 C32 114.8(9)
C33 C34 O3 104.9(8)
C41 O4 C44 108.8(7)
C41 O4 Nd1 124.4(6)
C44 O4 Nd1 126.5(5)
C42 C41 O4 107.3(10)
C43 C42 C41 105.3(10)
C42 C43 C44 110.4(10)
O4 C44 C43 100.9(8)
C2 B3 B7 64.3(5)
C2 B3 B8 118.5(7)
B7 B3 B8 59.1(5)
C2 B3 B4 117.4(5)
B7 B3 B4 101.8(6)
B8 B3 B4 57.3(5)
C2 B3 Nd1 74.0(3)
B7 B3 Nd1 121.5(4)
B8 B3 Nd1 117.6(4)
B4 B3 Nd1 63.2(3)
B5 B4 B8 108.6(7)
B5 B4 B9 60.5(5)
B8 B4 B9 60.5(6)
B5 B4 B3 114.4(6)
B8 B4 B3 61.0(5)
B9 B4 B3 113.3(7)
B5 B4 Nd1 69.4(4)
B8 B4 Nd1 136.5(6)
B9 B4 Nd1 129.3(5)
B3 B4 Nd1 79.8(4)
B4 B5 B10 110.9(6)
B4 B5 B9 62.2(6)
B10 B5 B9 59.7(6)
B4 B5 B6 116.9(6)
B10 B5 B6 61.6(5)
B9 B5 B6 113.3(7)
B4 B5 Nd1 73.7(5)
B10 B5 Nd1 138.3(6)
B9 B5 Nd1 135.2(6)
B6 B5 Nd1 79.1(4)
C1 B6 B5 117.1(6)
C1 B6 B10 119.2(5)
B5 B6 B10 57.8(5)
C1 B6 B11 64.7(5)
B5 B6 B11 103.5(5)
B10 B6 B11 60.1(5)
C1 B6 Nd1 76.1(4)
B5 B6 Nd1 64.0(4)
B10 B6 Nd1 120.2(5)
B11 B6 Nd1 127.1(4)
C2 B7 B8 107.4(6)
C2 B7 B3 50.1(4)
B8 B7 B3 61.1(5)
C2 B7 B12 125.9(6)
B8 B7 B12 59.1(6)
B3 B7 B12 110.1(6)
C2 B7 B11 84.3(5)
B8 B7 B11 105.0(6)
B3 B7 B11 113.4(5)
B12 B7 B11 56.0(5)
B12 B11 B6 108.0(6)
B12 B11 B10 58.6(5)
B6 B11 B10 59.9(5)
B12 B11 C1 123.3(6)
B6 B11 C1 51.9(4)
B10 B11 C1 107.4(6)
B12 B11 B7 57.9(5)
B6 B11 B7 109.1(6)
B10 B11 B7 104.6(6)
C1 B11 B7 78.5(5)
B5 B10 B9 61.0(6)
B5 B10 B12 105.4(7)
B9 B10 B12 60.8(5)
B5 B10 B6 60.5(5)
B9 B10 B6 113.5(7)
B12 B10 B6 109.3(6)
B5 B10 B11 105.5(7)
B9 B10 B11 110.9(7)
B12 B10 B11 60.1(5)
B6 B10 B11 60.0(5)
B10 B9 B5 59.3(5)
B10 B9 B12 60.1(5)
B5 B9 B12 103.6(7)
B10 B9 B4 106.6(7)
B5 B9 B4 57.3(5)
B12 B9 B4 104.5(7)
B10 B9 B8 109.7(7)
B5 B9 B8 104.8(7)
B12 B9 B8 60.1(6)
B4 B9 B8 58.9(6)
B4 B8 B12 105.2(6)
B4 B8 B7 105.5(6)
B12 B8 B7 61.2(6)
B4 B8 B9 60.6(6)
B12 B8 B9 59.3(6)
B7 B8 B9 109.8(7)
B4 B8 B3 61.6(5)
B12 B8 B3 110.8(6)
B7 B8 B3 59.8(5)
B9 B8 B3 113.8(6)
B10 B12 B9 59.1(5)
B10 B12 B11 61.3(5)
B9 B12 B11 110.5(6)
B10 B12 B8 109.3(7)
B9 B12 B8 60.6(6)
B11 B12 B8 113.8(7)
B10 B12 B7 113.1(6)
B9 B12 B7 109.6(7)
B11 B12 B7 66.1(5)
B8 B12 B7 59.7(5)

loop_
_geom_bond_atom_site_label_1
_geom_bond_atom_site_label_2
_geom_bond_distance
Nd1 O4 2.441(6)
Nd1 O3 2.488(5)
Nd1 O2 2.515(4)
Nd1 B5 2.660(10)
Nd1 B13 2.660(9)
Nd1 B4 2.727(9)
Nd1 B6 2.906(8)
Nd1 C1 2.958(7)
Nd1 C2 2.975(7)
Nd1 B3 3.008(7)
C1 C2 1.423(8)
C1 C3 1.502(9)
C1 B6 1.586(10)
C1 B11 1.822(12)
C2 C10 1.511(10)
C2 B3 1.522(9)
C2 B7 1.787(12)
C3 C4 1.497(9)
C4 C9 1.370(9)
C4 C5 1.400(10)
C5 C6 1.379(11)
C6 C7 1.375(10)
C7 C8 1.403(12)
C8 C9 1.376(10)
C9 C10 1.527(11)
O2 C21 1.325(10)
O2 C24 1.323(11)
C21 C22 1.396(11)
C21 C24 1.996(17)
C22 C23 1.278(16)
C23 C24 1.396(11)
O1 C14 1.321(13)
O1 C11 1.319(14)
C11 C12 1.388(14)
C11 C14 1.99(2)
C12 C13 1.26(2)
C13 C14 1.384(15)
O3 C31 1.448(11)
O3 C34 1.468(9)
C31 C32 1.462(12)
C32 C33 1.452(16)
C33 C34 1.367(15)
O4 C41 1.464(13)
O4 C44 1.503(10)
C41 C42 1.453(15)
C42 C43 1.401(18)
C43 C44 1.511(14)
B3 B7 1.805(13)
B3 B8 1.829(13)
B3 B4 1.840(12)
B4 B5 1.704(12)
B4 B8 1.760(13)
B4 B9 1.791(16)
B5 B10 1.732(14)
B5 B9 1.761(13)
B5 B6 1.780(12)
B6 B10 1.800(12)
B6 B11 1.802(11)
B7 B8 1.793(14)
B7 B12 1.819(15)
B7 B11 1.964(12)
B11 B12 1.781(12)
B11 B10 1.803(13)
B10 B9 1.738(14)
B10 B12 1.754(12)
B9 B12 1.767(15)
B9 B8 1.790(15)
B8 B12 1.780(14)
